data_2101955
loop_
_publ_author_name
'Benabicha, Farid'
'Pichon-Pesme, Virginie'
'Jelsch, Christian'
'Lecomte, Claude'
'Khmou, Ahmed'

_publ_section_title
;
 Experimental charge density and electrostatic potential of
 glycyl-<small>L</small>-threonine dihydrate
;
_journal_issue 1
_journal_name_full 'Acta Crystallographica Section B'
_journal_page_first 155
_journal_page_last 165
_journal_paper_doi 10.1107/S0108768199014251
_journal_volume 56
_journal_year 2000
_chemical_formula_moiety 'C6 H12 N2 O4, 2(H2 O)'
_chemical_formula_sum 'C6 H16 N2 O6'
_chemical_formula_weight 212.21
_chemical_name_common 'Glycyl-L-Threonine Dihydrate'
_chemical_name_systematic
;
 Glycyl-L-Threonine Dihydrate
;
_space_group_IT_number 19
_symmetry_cell_setting orthorhombic
_symmetry_space_group_name_Hall 'P 2ac 2ab'
_symmetry_space_group_name_H-M 'P 21 21 21'
_cell_angle_alpha 90.00
_cell_angle_beta 90.00
_cell_angle_gamma 90.00
_cell_formula_units_Z 4
_cell_length_a 9.572(3)
_cell_length_b 10.039(3)
_cell_length_c 10.548(3)
_cell_measurement_reflns_used 25
_cell_measurement_temperature 110(5)
_cell_measurement_theta_max 20
_cell_measurement_theta_min 11
_cell_volume 1013.6(5)
_computing_cell_refinement 'CAD4 Software (Enraf-Nonius, 1989)'
_computing_data_collection 'CAD4 Software (Enraf-Nonius, 1989)'
_computing_data_reduction 'DREAR (Blessing, 1987, 1989)'
_computing_molecular_graphics 'ORTEP (Johnson, 1970)'
_computing_structure_refinement 'MOLLY (Hansen & Coppens, 1978)'
_computing_structure_solution 'SHELXS-97 (Sheldrick, 1990)'
_diffrn_ambient_temperature 110(5)
_diffrn_measured_fraction_theta_full .763
_diffrn_measured_fraction_theta_max .763
_diffrn_measurement_device_type 'ENRAF-NONIUS CAD4 '
_diffrn_measurement_method \w/2\q
_diffrn_radiation_monochromator graphite
_diffrn_radiation_source 'fine-focus sealed tube'
_diffrn_radiation_type MoK\a
_diffrn_radiation_wavelength .71068
_diffrn_reflns_av_R_equivalents .0233
_diffrn_reflns_limit_h_max 22
_diffrn_reflns_limit_h_min -22
_diffrn_reflns_limit_k_max 23
_diffrn_reflns_limit_k_min -23
_diffrn_reflns_limit_l_max 24
_diffrn_reflns_limit_l_min 0
_diffrn_reflns_number 15903
_diffrn_reflns_theta_full 54.91
_diffrn_reflns_theta_max 54.91
_diffrn_reflns_theta_min 2.80
_diffrn_standards_decay_% 3
_diffrn_standards_interval_time 120
_diffrn_standards_number 4
_exptl_absorpt_coefficient_mu .124
_exptl_absorpt_correction_type none
_exptl_crystal_colour colorless
_exptl_crystal_density_diffrn 1.390
_exptl_crystal_density_meas ?
_exptl_crystal_density_method .
_exptl_crystal_description 'rectangular prism'
_exptl_crystal_F_000 456
_exptl_crystal_size_max .30
_exptl_crystal_size_mid .30
_exptl_crystal_size_min .15
_refine_diff_density_max .10
_refine_diff_density_min -.10
_refine_ls_extinction_method none
_refine_ls_hydrogen_treatment refU
_refine_ls_matrix_type full
_refine_ls_number_parameters 405
_refine_ls_number_reflns 3978
_refine_ls_number_restraints 0
_refine_ls_R_factor_gt .0247
_refine_ls_shift/su_max .05
_refine_ls_structure_factor_coef F
_refine_ls_weighting_details w=1/[\s^2^(F~o~^2^)]
_refine_ls_weighting_scheme calc
_reflns_number_gt 3978
_reflns_number_total 5417
_reflns_threshold_expression I>3\s(I)
_cod_data_source_file an0564.cif
_cod_data_source_block 1
_cod_depositor_comments
;
The following automatic conversions were performed:
'_exptl_absorpt_correction_type' value 'None' changed to 'none' according
to '/home/saulius/struct/CIF-dictionaries/cif_core.dic' dictionary named
'cif_core.dic' version 2.4.1 from 2010-06-29.

Automatic conversion script
Id: cif_fix_enum 1527 2010-12-29 10:47:43Z saulius 

The following automatic conversions were performed:

'_exptl_absorpt_correction_type' value 'None' changed to 'none'
according to /home/saulius/struct/CIF-dictionaries/cif_core.dic
dictionary named 'cif_core.dic' version 2.4.1 from 2010-06-29.

Automatic conversion script
Id: cif_fix_values 1715 2011-07-08 13:25:40Z adriana 
;
_cod_original_cell_volume 1013.7(5)
_cod_database_code 2101955

loop_
_symmetry_equiv_pos_as_xyz
'x, y, z'
'x+1/2, -y+1/2, -z'
'-x, y+1/2, -z+1/2'
'-x+1/2, -y, z+1/2'

loop_
_atom_site_aniso_label
_atom_site_aniso_U_11
_atom_site_aniso_U_22
_atom_site_aniso_U_33
_atom_site_aniso_U_12
_atom_site_aniso_U_13
_atom_site_aniso_U_23
C1A .0102(2) .0104(2) .0163(3) -.00140(10) -.0026(2) .0020(2)
C1 .0079(2) .00990(10) .0116(2) .0002(2) -.00040(10) .00090(10)
C2A .0088(2) .0103(2) .0123(2) -.0006(2) .0000(2) .0012(2)
C2B .0153(2) .0151(2) .0116(2) -.0029(2) .0019(2) .0007(2)
C2G .0178(3) .0326(4) .0216(3) .0010(3) .0066(3) -.0082(3)
C2 .0093(2) .0097(2) .0131(2) -.00040(10) -.0012(2) .00080(10)
O1 .0088(2) .0149(2) .0223(3) -.0016(2) -.0025(2) .0055(2)
O2G .0157(2) .0144(2) .0147(2) .0011(2) -.0030(2) -.0019(2)
O21 .01150(10) .0136(2) .0155(2) -.00020(10) .0024(2) -.00080(10)
O22 .0145(2) .0095(2) .0260(2) -.0004(2) .0009(3) .0040(2)
N1 .0112(2) .0119(2) .0143(2) .0001(2) -.0011(2) .0028(2)
N2 .0083(2) .0099(2) .0153(2) .0001(2) -.0010(2) .0027(2)
OW1 .0157(2) .0179(2) .0162(2) .0026(2) .0003(2) -.0023(2)
OW2 .0422(4) .0389(4) .0202(3) -.0268(4) .0134(3) -.0091(3)

loop_
_atom_site_label
_atom_site_fract_x
_atom_site_fract_y
_atom_site_fract_z
_atom_site_U_iso_or_equiv
_atom_site_thermal_displace_type
_atom_site_type_symbol
C1A .11292(5) -.38015(5) .53973(5) .0123(2) Uani C
C1 .17857(5) -.24934(5) .49970(4) .0098(2) Uani C
C2A .13187(5) -.04093(5) .38561(4) .0105(2) Uani C
C2B .11723(6) -.04410(6) .24045(5) .0140(2) Uani C
C2G .21530(7) -.14443(7) .18052(6) .0240(3) Uani C
C2 .04583(5) .07540(5) .43915(5) .0107(2) Uani C
O1 .30234(4) -.22458(4) .52137(4) .0153(2) Uani O
O2G -.02571(4) -.07192(4) .21065(4) .0149(2) Uani O
O21 -.05779(4) .04844(4) .50909(3) .0135(2) Uani O
O22 .08373(4) .18971(4) .40860(4) .0167(2) Uani O
N1 .20802(5) -.45253(4) .62489(4) .0124(2) Uani N
N2 .09031(4) -.16725(4) .43985(4) .0112(2) Uani N
OW1 -.16550(4) .23049(4) .67630(4) .0166(2) Uani O
OW2 .04059(6) .39211(5) .76544(5) .0338(4) Uani O
HN11 .29923 -.48326 .58126 .017(3) Uiso H
HN12 .14652 -.51721 .67651 .019(3) Uiso H
HN13 .23880 -.39164 .69861 .017(3) Uiso H
H2A .23901 -.01902 .41133 .015(2) Uiso H
H2G1 .19334 -.24265 .22270 .033(3) Uiso H
H2G2 .32464 -.12909 .20171 .033(3) Uiso H
H2G3 .19853 -.13968 .07895 .033(3) Uiso H
H1A1 .09721 -.44392 .45777 .016(2) Uiso H
H1A2 .01796 -.34659 .58629 .017(2) Uiso H
HN2 -.01183 -.19992 .44081 .015(2) Uiso H
H2B .14321 .05730 .21284 .019(3) Uiso H
H2G -.04333 -.15493 .16731 .016(3) Uiso H
HW11 -.12677 .18846 .60235 .023(2) Uiso H
HW12 -.24300 .27697 .63945 .028(2) Uiso H
HW21 -.03766 .34145 .73715 .041(3) Uiso H
HW22 .02516 .43039 .84732 .033(3) Uiso H

loop_
_atom_type_symbol
_atom_type_description
_atom_type_scat_dispersion_real
_atom_type_scat_dispersion_imag
_atom_type_scat_source
C C .0020 .0020 'Clementi & Raimondi (1963)'
O O .0080 .0060 'Clementi & Raimondi (1963)'
N N .0040 .0030 'Clementi & Raimondi (1963)'
H H .0000 .0000 'Clementi & Raimondi (1963)'

loop_
_geom_angle_atom_site_label_1
_geom_angle_atom_site_label_2
_geom_angle_atom_site_label_3
_geom_angle
_geom_angle_publ_flag
N1 C1A C1 109.97(4) yes
O1 C1 N2 124.77(4) yes
O1 C1 C1A 121.46(4) yes
N2 C1 C1A 113.78(4) yes
N2 C2A C2 111.92(4) yes
N2 C2A C2B 110.52(4) yes
C2 C2A C2B 109.44(4) yes
O2G C2B C2G 111.77(4) yes
O2G C2B C2A 108.05(4) yes
C2G C2B C2A 111.89(5) yes
O22 C2 O21 125.17(5) yes
O22 C2 C2A 116.67(4) yes
O21 C2 C2A 118.15(4) yes
C1 N2 C2A 123.55(4) yes

loop_
_geom_bond_atom_site_label_1
_geom_bond_atom_site_label_2
_geom_bond_distance
_geom_bond_publ_flag
C1A N1 1.4709(6) yes
C1A C1 1.5159(7) yes
C1 O1 1.2319(6) yes
C1 N2 1.3385(6) yes
C2A N2 1.4470(6) yes
C2A C2 1.5366(7) yes
C2A C2B 1.5381(7) yes
C2B O2G 1.4314(6) yes
C2B C2G 1.5151(8) yes
C2 O22 1.2459(6) yes
C2 O21 1.2655(6) yes

loop_
_geom_hbond_atom_site_label_D
_geom_hbond_atom_site_label_H
_geom_hbond_atom_site_label_A
_geom_hbond_site_symmetry_A
_geom_hbond_distance_DH
_geom_hbond_distance_HA
_geom_hbond_distance_DA
_geom_hbond_angle_DHA
N1 HN11 O21 2_546 1.0338(7) 1.7915(4) 2.8195(6) 172.20(3)
N1 HN12 OW2 1_545 1.0321(6) 1.6544(5) 2.6832(6) 174.39(3)
N1 HN13 OW1 3_546 1.0325(7) 1.9331(4) 2.8178(6) 141.85(3)
N2 HN2 O1 2_446 1.0312(6) 1.9742(3) 2.9907(5) 168.03(2)
O2G H2G O22 3_545 .9662(8) 1.7954(4) 2.7600(5) 177.17(4)
OW1 HW11 O21 . .9591(7) 1.8384(4) 2.7413(5) 155.29(3)
OW1 HW12 O22 2_456 .9613(7) 1.7662(4) 2.6843(6) 159.25(2)
OW2 HW21 OW1 . .9537(8) 1.7749(4) 2.7219(7) 171.79(4)
OW2 HW22 O21 3_556 .9568(8) 1.9489(4) 2.8544(6) 157.09(3)

loop_
_geom_torsion_atom_site_label_1
_geom_torsion_atom_site_label_2
_geom_torsion_atom_site_label_3
_geom_torsion_atom_site_label_4
_geom_torsion
_geom_torsion_publ_flag
N1 C1A C1 O1 11.01(6) yes
N1 C1A C1 N2 -169.30(4) yes
N2 C2A C2B O2G 59.23(5) yes
C2 C2A C2B O2G -64.45(4) ?
N2 C2A C2B C2G -64.23(5) yes
C2 C2A C2B C2G 172.08(4) ?
N2 C2A C2 O22 172.52(4) yes
C2B C2A C2 O22 -64.61(6) ?
N2 C2A C2 O21 -8.15(6) yes
C2B C2A C2 O21 114.72(5) ?
O1 C1 N2 C2A 3.95(9) ?
C1A C1 N2 C2A -175.72(5) yes
C2 C2A N2 C1 -123.48(5) yes
C2B C2A N2 C1 114.26(5) yes
